data_4080363
loop_
_publ_author_name
'Bakewell, Clare'
'Cao, Thi-Phuong-Anh'
'Le Goff, Xavier F.'
'Long, Nicholas J.'
'Auffrant, Audrey'
'Williams, Charlotte K.'

_publ_section_title
;
 Yttrium Phosphasalen Initiators forrac-Lactide Polymerization
;
_journal_issue 5
_journal_name_full Organometallics
_journal_page_first 1475
_journal_paper_doi 10.1021/om301129k
_journal_volume 32
_journal_year 2013
_chemical_formula_moiety 'C66 H81 N2 O4 P2 Y, 2 (C6 H12)'
_chemical_formula_sum 'C78 H105 N2 O4 P2 Y'
_chemical_formula_weight 1285.49
_chemical_name_systematic
; 
 ? 
;
_space_group_IT_number 15
_symmetry_cell_setting monoclinic
_symmetry_space_group_name_Hall '-C 2yc'
_symmetry_space_group_name_H-M 'C 1 2/c 1'
_atom_sites_solution_hydrogens geom
_atom_sites_solution_primary direct
_atom_sites_solution_secondary difmap
_audit_creation_method SHELXL-97
_cell_angle_alpha 90.00
_cell_angle_beta 123.852(1)
_cell_angle_gamma 90.00
_cell_formula_units_Z 8
_cell_length_a 35.816(1)
_cell_length_b 19.399(1)
_cell_length_c 25.180(1)
_cell_measurement_reflns_used 2790
_cell_measurement_temperature 150.0(1)
_cell_measurement_theta_max 27.485
_cell_measurement_theta_min 0.998
_cell_volume 14529.2(10)
_computing_cell_refinement 'DENZO (Otwinowski & Minor, 1997) & COLLECT'
_computing_data_collection 'COLLECT (Hooft, R.W.W., 1998)'
_computing_data_reduction 'DENZO & COLLECT'
_computing_molecular_graphics 'PLATON (Spek, 2009)'
_computing_publication_material 'PLATON (Spek, 2009)'
_computing_structure_refinement 'SHELXL-97 (Sheldrick, 1997)'
_computing_structure_solution 'SIR97 (Altomare et al., 1999)'
_diffrn_ambient_temperature 150.0(1)
_diffrn_measured_fraction_theta_full 0.989
_diffrn_measured_fraction_theta_max 0.989
_diffrn_measurement_device_type KappaCCD
_diffrn_measurement_method 'phi and omega scans'
_diffrn_radiation_monochromator graphite
_diffrn_radiation_source 'fine-focus sealed tube'
_diffrn_radiation_type MoK\a
_diffrn_radiation_wavelength 0.71069
_diffrn_reflns_av_R_equivalents 0.0564
_diffrn_reflns_av_sigmaI/netI 0.0603
_diffrn_reflns_limit_h_max 38
_diffrn_reflns_limit_h_min -42
_diffrn_reflns_limit_k_max 23
_diffrn_reflns_limit_k_min -23
_diffrn_reflns_limit_l_max 29
_diffrn_reflns_limit_l_min -29
_diffrn_reflns_number 38916
_diffrn_reflns_theta_full 25.02
_diffrn_reflns_theta_max 25.02
_diffrn_reflns_theta_min 2.81
_exptl_absorpt_coefficient_mu 0.895
_exptl_absorpt_correction_T_max 0.9002
_exptl_absorpt_correction_T_min 0.7751
_exptl_absorpt_correction_type multi-scan
_exptl_absorpt_process_details 'DENZO/SCALEPACK (Otwinowski & Minor, 1996)'
_exptl_crystal_colour Colorless
_exptl_crystal_density_diffrn 1.175
_exptl_crystal_density_method 'not measured'
_exptl_crystal_description Block
_exptl_crystal_F_000 5504
_exptl_crystal_size_max 0.30
_exptl_crystal_size_mid 0.18
_exptl_crystal_size_min 0.12
_platon_squeeze_details
;
 Two disordered C6H12 molecules were accounted for using the
 Platon SQUEEZE function.
;
_refine_diff_density_max 1.745
_refine_diff_density_min -0.764
_refine_diff_density_rms 0.077
_refine_ls_extinction_method none
_refine_ls_goodness_of_fit_ref 1.036
_refine_ls_hydrogen_treatment constr
_refine_ls_matrix_type full
_refine_ls_number_parameters 691
_refine_ls_number_reflns 12685
_refine_ls_number_restraints 0
_refine_ls_restrained_S_all 1.036
_refine_ls_R_factor_all 0.0985
_refine_ls_R_factor_gt 0.0702
_refine_ls_shift/su_max 0.001
_refine_ls_shift/su_mean 0.000
_refine_ls_structure_factor_coef Fsqd
_refine_ls_weighting_details 'calc w=1/[\s^2^(Fo^2^)+(0.0664P)^2^+81.2414P] where P=(Fo^2^+2Fc^2^)/3'
_refine_ls_weighting_scheme calc
_refine_ls_wR_factor_gt 0.1679
_refine_ls_wR_factor_ref 0.1837
_reflns_number_gt 9343
_reflns_number_total 12685
_reflns_threshold_expression >2sigma(I)
_cod_data_source_file om301129k_si_001.cif
_cod_data_source_block pa717
_cod_depositor_comments
;
The following automatic conversions were performed:

'_symmetry_cell_setting' value 'Monoclinic' changed to 'monoclinic'
according to /home/saulius/struct/CIF-dictionaries/cif_core.dic
dictionary named 'cif_core.dic' version 2.4.2 from 2011-04-26.

Automatic conversion script
Id: cif_fix_values 1891 2012-01-12 08:04:46Z andrius 
;
_cod_original_cell_volume 14529.2(1)
_cod_original_sg_symbol_H-M 'C2/c     '
_cod_database_code 4080363

loop_
_symmetry_equiv_pos_as_xyz
'x, y, z'
'-x, y, -z+1/2'
'x+1/2, y+1/2, z'
'-x+1/2, y+1/2, -z+1/2'
'-x, -y, -z'
'x, -y, z-1/2'
'-x+1/2, -y+1/2, -z'
'x+1/2, -y+1/2, z-1/2'

loop_
_atom_site_label
_atom_site_type_symbol
_atom_site_fract_x
_atom_site_fract_y
_atom_site_fract_z
_atom_site_U_iso_or_equiv
_atom_site_adp_type
_atom_site_occupancy
_atom_site_symmetry_multiplicity
_atom_site_calc_flag
_atom_site_refinement_flags
Y1 Y 0.195435(14) 0.48895(2) 0.24934(2) 0.03219(14) Uani 1 1 d .
P1 P 0.14754(4) 0.38911(6) 0.30837(5) 0.0293(3) Uani 1 1 d .
P2 P 0.30700(4) 0.45801(6) 0.30875(6) 0.0369(3) Uani 1 1 d .
O1 O 0.12796(9) 0.51300(14) 0.23104(14) 0.0311(7) Uani 1 1 d .
O2 O 0.23514(10) 0.55730(14) 0.22785(14) 0.0324(7) Uani 1 1 d .
O3 O 0.17283(10) 0.42582(15) 0.17238(15) 0.0366(7) Uani 1 1 d .
O4 O 0.20881(13) 0.59376(19) 0.31314(19) 0.0573(10) Uani 1 1 d .
N1 N 0.19546(12) 0.40798(18) 0.32084(17) 0.0318(8) Uani 1 1 d .
N2 N 0.26873(12) 0.43958(18) 0.32102(17) 0.0334(8) Uani 1 1 d .
C1 C 0.23731(14) 0.3868(2) 0.3750(2) 0.0305(10) Uani 1 1 d .
C2 C 0.27634(14) 0.4032(2) 0.3752(2) 0.0329(10) Uani 1 1 d .
C3 C 0.31828(15) 0.3833(2) 0.4282(2) 0.0404(11) Uani 1 1 d .
H3 H 0.3444 0.3938 0.4287 0.048 Uiso 1 1 calc R
C4 C 0.32326(16) 0.3493(2) 0.4796(2) 0.0406(11) Uani 1 1 d .
H4 H 0.3524 0.3366 0.5147 0.049 Uiso 1 1 calc R
C5 C 0.28572(15) 0.3336(2) 0.4799(2) 0.0386(11) Uani 1 1 d .
H5 H 0.2888 0.3096 0.5150 0.046 Uiso 1 1 calc R
C6 C 0.24369(15) 0.3531(2) 0.4285(2) 0.0337(10) Uani 1 1 d .
H6 H 0.2182 0.3433 0.4297 0.040 Uiso 1 1 calc R
C7 C 0.10118(14) 0.4008(2) 0.2269(2) 0.0304(10) Uani 1 1 d .
C8 C 0.09461(14) 0.4678(2) 0.2009(2) 0.0295(9) Uani 1 1 d .
C9 C 0.05187(14) 0.4835(2) 0.1450(2) 0.0302(9) Uani 1 1 d .
C10 C 0.02098(15) 0.4301(2) 0.1156(2) 0.0350(10) Uani 1 1 d .
H10 H -0.0072 0.4405 0.0774 0.042 Uiso 1 1 calc R
C11 C 0.02822(14) 0.3624(2) 0.1381(2) 0.0320(10) Uani 1 1 d .
C12 C 0.06866(14) 0.3493(2) 0.1955(2) 0.0317(10) Uani 1 1 d .
H12 H 0.0744 0.3046 0.2138 0.038 Uiso 1 1 calc R
C13 C 0.04069(15) 0.5580(2) 0.1204(2) 0.0365(11) Uani 1 1 d .
C14 C 0.07317(16) 0.5826(2) 0.1025(3) 0.0424(12) Uani 1 1 d .
H14A H 0.0639 0.6283 0.0826 0.064 Uiso 1 1 calc R
H14B H 0.0726 0.5500 0.0723 0.064 Uiso 1 1 calc R
H14C H 0.1037 0.5852 0.1411 0.064 Uiso 1 1 calc R
C15 C -0.00753(16) 0.5661(2) 0.0616(2) 0.0424(12) Uani 1 1 d .
H15A H -0.0287 0.5494 0.0717 0.064 Uiso 1 1 calc R
H15B H -0.0112 0.5391 0.0260 0.064 Uiso 1 1 calc R
H15C H -0.0135 0.6148 0.0494 0.064 Uiso 1 1 calc R
C16 C 0.04537(17) 0.6041(2) 0.1734(3) 0.0438(12) Uani 1 1 d .
H16A H 0.0378 0.6517 0.1580 0.066 Uiso 1 1 calc R
H16B H 0.0764 0.6022 0.2110 0.066 Uiso 1 1 calc R
H16C H 0.0249 0.5878 0.1850 0.066 Uiso 1 1 calc R
C17 C -0.00563(15) 0.3049(2) 0.1016(2) 0.0412(12) Uani 1 1 d .
C18 C 0.0056(2) 0.2703(3) 0.0567(3) 0.0687(18) Uani 1 1 d .
H18A H 0.0049 0.3050 0.0278 0.103 Uiso 1 1 calc R
H18B H -0.0166 0.2343 0.0315 0.103 Uiso 1 1 calc R
H18C H 0.0357 0.2497 0.0823 0.103 Uiso 1 1 calc R
C19 C -0.05417(16) 0.3322(3) 0.0604(3) 0.0545(15) Uani 1 1 d .
H19A H -0.0614 0.3566 0.0876 0.082 Uiso 1 1 calc R
H19B H -0.0749 0.2934 0.0393 0.082 Uiso 1 1 calc R
H19C H -0.0571 0.3639 0.0279 0.082 Uiso 1 1 calc R
C20 C -0.0039(2) 0.2507(3) 0.1470(3) 0.078(2) Uani 1 1 d .
H20A H 0.0261 0.2299 0.1719 0.118 Uiso 1 1 calc R
H20B H -0.0264 0.2149 0.1222 0.118 Uiso 1 1 calc R
H20C H -0.0105 0.2726 0.1761 0.118 Uiso 1 1 calc R
C21 C 0.13330(15) 0.4422(2) 0.3538(2) 0.0343(10) Uani 1 1 d .
C22 C 0.08829(17) 0.4516(3) 0.3337(3) 0.0449(12) Uani 1 1 d .
H22 H 0.0649 0.4292 0.2961 0.054 Uiso 1 1 calc R
C23 C 0.0781(2) 0.4927(3) 0.3680(3) 0.0606(16) Uani 1 1 d .
H23 H 0.0477 0.4985 0.3545 0.073 Uiso 1 1 calc R
C24 C 0.1123(2) 0.5264(3) 0.4230(3) 0.0598(15) Uani 1 1 d .
H24 H 0.1051 0.5550 0.4466 0.072 Uiso 1 1 calc R
C25 C 0.15612(19) 0.5183(3) 0.4428(3) 0.0539(14) Uani 1 1 d .
H25 H 0.1793 0.5411 0.4803 0.065 Uiso 1 1 calc R
C26 C 0.16690(17) 0.4767(2) 0.4080(2) 0.0431(12) Uani 1 1 d .
H26 H 0.1974 0.4719 0.4215 0.052 Uiso 1 1 calc R
C27 C 0.14303(14) 0.2997(2) 0.3257(2) 0.0320(10) Uani 1 1 d .
C28 C 0.16169(16) 0.2503(2) 0.3070(2) 0.0387(11) Uani 1 1 d .
H28 H 0.1786 0.2641 0.2902 0.046 Uiso 1 1 calc R
C29 C 0.15541(18) 0.1804(3) 0.3132(3) 0.0506(13) Uani 1 1 d .
H29 H 0.1687 0.1465 0.3015 0.061 Uiso 1 1 calc R
C30 C 0.13020(18) 0.1607(3) 0.3358(3) 0.0535(14) Uani 1 1 d .
H30 H 0.1254 0.1131 0.3389 0.064 Uiso 1 1 calc R
C31 C 0.11174(18) 0.2093(3) 0.3541(3) 0.0510(14) Uani 1 1 d .
H31 H 0.0945 0.1951 0.3704 0.061 Uiso 1 1 calc R
C32 C 0.11802(16) 0.2788(2) 0.3491(2) 0.0421(12) Uani 1 1 d .
H32 H 0.1051 0.3122 0.3618 0.050 Uiso 1 1 calc R
C33 C 0.28587(16) 0.4805(2) 0.2270(2) 0.0391(11) Uani 1 1 d .
C34 C 0.25419(15) 0.5345(2) 0.1993(2) 0.0337(10) Uani 1 1 d .
C35 C 0.24451(14) 0.5620(2) 0.1399(2) 0.0326(10) Uani 1 1 d .
C36 C 0.26484(16) 0.5315(2) 0.1121(2) 0.0375(11) Uani 1 1 d .
H36 H 0.2581 0.5494 0.0726 0.045 Uiso 1 1 calc R
C37 C 0.29458(17) 0.4759(2) 0.1390(3) 0.0431(12) Uani 1 1 d .
C38 C 0.30528(16) 0.4520(2) 0.1976(3) 0.0410(12) Uani 1 1 d .
H38 H 0.3263 0.4154 0.2179 0.049 Uiso 1 1 calc R
C39 C 0.21162(16) 0.6228(2) 0.1078(2) 0.0366(11) Uani 1 1 d .
C40 C 0.16407(16) 0.6006(3) 0.0863(3) 0.0469(13) Uani 1 1 d .
H40A H 0.1536 0.5640 0.0542 0.070 Uiso 1 1 calc R
H40B H 0.1437 0.6402 0.0678 0.070 Uiso 1 1 calc R
H40C H 0.1645 0.5833 0.1233 0.070 Uiso 1 1 calc R
C41 C 0.22679(18) 0.6840(2) 0.1536(3) 0.0470(13) Uani 1 1 d .
H41A H 0.2258 0.6712 0.1905 0.071 Uiso 1 1 calc R
H41B H 0.2067 0.7232 0.1315 0.071 Uiso 1 1 calc R
H41C H 0.2576 0.6968 0.1683 0.071 Uiso 1 1 calc R
C42 C 0.2090(2) 0.6488(3) 0.0476(3) 0.0527(14) Uani 1 1 d .
H42A H 0.2391 0.6618 0.0593 0.079 Uiso 1 1 calc R
H42B H 0.1891 0.6889 0.0300 0.079 Uiso 1 1 calc R
H42C H 0.1972 0.6120 0.0155 0.079 Uiso 1 1 calc R
C43 C 0.31485(19) 0.4402(2) 0.1057(3) 0.0496(13) Uani 1 1 d .
C44 C 0.3033(3) 0.4781(3) 0.0452(4) 0.075(2) Uani 1 1 d .
H44A H 0.2705 0.4803 0.0152 0.113 Uiso 1 1 calc R
H44B H 0.3163 0.4534 0.0252 0.113 Uiso 1 1 calc R
H44C H 0.3155 0.5249 0.0562 0.113 Uiso 1 1 calc R
C45 C 0.3662(2) 0.4371(3) 0.1511(4) 0.0726(19) Uani 1 1 d .
H45A H 0.3788 0.4165 0.1290 0.109 Uiso 1 1 calc R
H45B H 0.3744 0.4090 0.1885 0.109 Uiso 1 1 calc R
H45C H 0.3781 0.4839 0.1650 0.109 Uiso 1 1 calc R
C46 C 0.2964(2) 0.3667(3) 0.0878(3) 0.0662(17) Uani 1 1 d .
H46A H 0.2637 0.3683 0.0577 0.099 Uiso 1 1 calc R
H46B H 0.3041 0.3417 0.1264 0.099 Uiso 1 1 calc R
H46C H 0.3098 0.3431 0.0677 0.099 Uiso 1 1 calc R
C47 C 0.34210(15) 0.5313(3) 0.3560(3) 0.0457(13) Uani 1 1 d .
C48 C 0.36192(19) 0.5716(3) 0.3329(3) 0.0620(16) Uani 1 1 d .
H48 H 0.3573 0.5612 0.2928 0.074 Uiso 1 1 calc R
C49 C 0.3886(2) 0.6276(3) 0.3686(4) 0.084(2) Uani 1 1 d .
H49 H 0.4023 0.6555 0.3529 0.101 Uiso 1 1 calc R
C50 C 0.3951(2) 0.6421(3) 0.4266(4) 0.084(2) Uani 1 1 d .
H50 H 0.4139 0.6796 0.4515 0.100 Uiso 1 1 calc R
C51 C 0.3747(2) 0.6030(3) 0.4488(3) 0.081(2) Uani 1 1 d .
H51 H 0.3789 0.6139 0.4885 0.097 Uiso 1 1 calc R
C52 C 0.34790(19) 0.5473(3) 0.4131(3) 0.0595(15) Uani 1 1 d .
H52 H 0.3336 0.5204 0.4284 0.071 Uiso 1 1 calc R
C53 C 0.34568(17) 0.3869(3) 0.3282(3) 0.0474(13) Uani 1 1 d .
C54 C 0.39170(19) 0.3969(3) 0.3607(4) 0.072(2) Uani 1 1 d .
H54 H 0.4043 0.4416 0.3751 0.087 Uiso 1 1 calc R
C55 C 0.4191(2) 0.3405(4) 0.3720(5) 0.109(3) Uani 1 1 d .
H55 H 0.4507 0.3467 0.3940 0.130 Uiso 1 1 calc R
C56 C 0.4010(3) 0.2762(4) 0.3517(5) 0.104(3) Uani 1 1 d .
H56 H 0.4201 0.2383 0.3590 0.125 Uiso 1 1 calc R
C57 C 0.3560(3) 0.2659(3) 0.3212(4) 0.082(2) Uani 1 1 d .
H57 H 0.3438 0.2208 0.3084 0.098 Uiso 1 1 calc R
C58 C 0.3279(2) 0.3216(3) 0.3091(3) 0.0547(14) Uani 1 1 d .
H58 H 0.2964 0.3147 0.2875 0.066 Uiso 1 1 calc R
C59 C 0.16078(16) 0.3741(2) 0.1269(2) 0.0413(11) Uani 1 1 d .
C60 C 0.1881(2) 0.3805(3) 0.0980(3) 0.0722(19) Uani 1 1 d .
H60A H 0.1823 0.4254 0.0770 0.108 Uiso 1 1 calc R
H60B H 0.1796 0.3437 0.0666 0.108 Uiso 1 1 calc R
H60C H 0.2202 0.3765 0.1319 0.108 Uiso 1 1 calc R
C61 C 0.1121(2) 0.3790(4) 0.0771(3) 0.080(2) Uani 1 1 d .
H61A H 0.0952 0.3728 0.0966 0.120 Uiso 1 1 calc R
H61B H 0.1036 0.3430 0.0449 0.120 Uiso 1 1 calc R
H61C H 0.1054 0.4243 0.0566 0.120 Uiso 1 1 calc R
C62 C 0.1712(3) 0.3045(3) 0.1614(3) 0.091(2) Uani 1 1 d .
H62A H 0.2024 0.3043 0.1986 0.137 Uiso 1 1 calc R
H62B H 0.1669 0.2674 0.1321 0.137 Uiso 1 1 calc R
H62C H 0.1509 0.2974 0.1755 0.137 Uiso 1 1 calc R
C63 C 0.2453(2) 0.6429(4) 0.3352(4) 0.094(3) Uani 1 1 d .
H63A H 0.2739 0.6181 0.3514 0.112 Uiso 1 1 calc R
H63B H 0.2392 0.6729 0.2994 0.112 Uiso 1 1 calc R
C64 C 0.2487(3) 0.6833(5) 0.3846(5) 0.125(4) Uani 1 1 d .
H64A H 0.2484 0.7329 0.3755 0.151 Uiso 1 1 calc R
H64B H 0.2770 0.6727 0.4261 0.151 Uiso 1 1 calc R
C65 C 0.2090(3) 0.6656(4) 0.3871(5) 0.110(3) Uani 1 1 d .
H65A H 0.2184 0.6386 0.4260 0.132 Uiso 1 1 calc R
H65B H 0.1935 0.7079 0.3870 0.132 Uiso 1 1 calc R
C66 C 0.1792(2) 0.6242(4) 0.3288(4) 0.075(2) Uani 1 1 d .
H66A H 0.1636 0.5880 0.3372 0.090 Uiso 1 1 calc R
H66B H 0.1564 0.6539 0.2935 0.090 Uiso 1 1 calc R

loop_
_atom_site_aniso_label
_atom_site_aniso_U_11
_atom_site_aniso_U_22
_atom_site_aniso_U_33
_atom_site_aniso_U_23
_atom_site_aniso_U_13
_atom_site_aniso_U_12
Y1 0.0297(2) 0.0311(2) 0.0404(3) 0.00496(19) 0.0224(2) 0.00186(17)
P1 0.0306(6) 0.0291(6) 0.0328(6) 0.0026(5) 0.0204(5) 0.0019(4)
P2 0.0299(6) 0.0351(6) 0.0499(8) 0.0104(5) 0.0249(6) 0.0047(5)
O1 0.0265(15) 0.0282(15) 0.0421(18) -0.0016(13) 0.0213(14) -0.0006(12)
O2 0.0367(17) 0.0277(15) 0.0432(19) 0.0022(13) 0.0287(15) 0.0009(12)
O3 0.0394(18) 0.0325(16) 0.0416(19) -0.0069(14) 0.0248(16) -0.0034(13)
O4 0.059(2) 0.055(2) 0.071(3) -0.0243(19) 0.044(2) -0.0144(18)
N1 0.031(2) 0.034(2) 0.034(2) 0.0012(16) 0.0202(17) 0.0020(15)
N2 0.030(2) 0.039(2) 0.034(2) 0.0069(16) 0.0200(18) 0.0033(15)
C1 0.029(2) 0.031(2) 0.035(2) -0.0027(18) 0.020(2) 0.0025(17)
C2 0.030(2) 0.033(2) 0.037(3) 0.0006(19) 0.019(2) 0.0022(18)
C3 0.030(2) 0.044(3) 0.049(3) 0.005(2) 0.023(2) 0.001(2)
C4 0.036(3) 0.041(3) 0.032(3) 0.005(2) 0.012(2) 0.004(2)
C5 0.039(3) 0.037(3) 0.037(3) 0.005(2) 0.019(2) 0.002(2)
C6 0.034(2) 0.036(2) 0.034(3) 0.0011(19) 0.021(2) -0.0011(19)
C7 0.027(2) 0.033(2) 0.037(3) 0.0015(19) 0.020(2) 0.0025(17)
C8 0.032(2) 0.030(2) 0.036(2) 0.0024(18) 0.025(2) 0.0044(18)
C9 0.031(2) 0.027(2) 0.040(3) 0.0079(19) 0.025(2) 0.0051(17)
C10 0.030(2) 0.036(2) 0.039(3) 0.005(2) 0.019(2) 0.0038(19)
C11 0.032(2) 0.032(2) 0.038(3) 0.0019(19) 0.023(2) -0.0007(18)
C12 0.032(2) 0.029(2) 0.038(3) 0.0044(19) 0.022(2) 0.0016(18)
C13 0.034(2) 0.033(2) 0.048(3) 0.004(2) 0.026(2) 0.0019(18)
C14 0.042(3) 0.037(3) 0.057(3) 0.012(2) 0.033(3) 0.004(2)
C15 0.041(3) 0.034(3) 0.053(3) 0.008(2) 0.027(3) 0.002(2)
C16 0.044(3) 0.034(3) 0.059(3) 0.007(2) 0.033(3) 0.008(2)
C17 0.035(3) 0.032(2) 0.052(3) 0.004(2) 0.021(2) -0.0035(19)
C18 0.062(4) 0.055(4) 0.093(5) -0.030(3) 0.046(4) -0.015(3)
C19 0.034(3) 0.047(3) 0.068(4) -0.001(3) 0.019(3) -0.008(2)
C20 0.063(4) 0.067(4) 0.062(4) 0.020(3) 0.008(3) -0.035(3)
C21 0.038(3) 0.034(2) 0.038(3) 0.0029(19) 0.026(2) 0.0001(19)
C22 0.040(3) 0.048(3) 0.051(3) -0.005(2) 0.028(3) 0.002(2)
C23 0.050(3) 0.068(4) 0.081(4) -0.008(3) 0.047(3) 0.003(3)
C24 0.065(4) 0.064(4) 0.073(4) -0.012(3) 0.053(4) 0.005(3)
C25 0.055(3) 0.064(4) 0.048(3) -0.013(3) 0.032(3) -0.001(3)
C26 0.041(3) 0.047(3) 0.043(3) -0.001(2) 0.025(2) 0.004(2)
C27 0.029(2) 0.034(2) 0.031(2) 0.0079(18) 0.015(2) 0.0034(18)
C28 0.039(3) 0.038(3) 0.040(3) 0.006(2) 0.022(2) 0.004(2)
C29 0.054(3) 0.034(3) 0.058(3) 0.004(2) 0.028(3) 0.006(2)
C30 0.055(3) 0.035(3) 0.065(4) 0.015(3) 0.030(3) -0.002(2)
C31 0.053(3) 0.049(3) 0.054(3) 0.018(3) 0.031(3) -0.001(2)
C32 0.044(3) 0.043(3) 0.045(3) 0.011(2) 0.028(2) 0.002(2)
C33 0.038(3) 0.034(2) 0.053(3) 0.005(2) 0.031(2) 0.005(2)
C34 0.034(2) 0.030(2) 0.045(3) 0.003(2) 0.027(2) -0.0034(18)
C35 0.035(2) 0.024(2) 0.047(3) -0.0001(19) 0.029(2) -0.0038(17)
C36 0.044(3) 0.034(2) 0.051(3) 0.001(2) 0.035(2) -0.002(2)
C37 0.052(3) 0.030(2) 0.070(4) 0.001(2) 0.048(3) 0.001(2)
C38 0.043(3) 0.033(3) 0.062(3) 0.009(2) 0.038(3) 0.006(2)
C39 0.044(3) 0.031(2) 0.048(3) 0.006(2) 0.034(2) 0.0045(19)
C40 0.040(3) 0.054(3) 0.048(3) 0.017(2) 0.025(3) 0.010(2)
C41 0.051(3) 0.032(3) 0.072(4) 0.004(2) 0.043(3) 0.007(2)
C42 0.073(4) 0.045(3) 0.059(3) 0.016(3) 0.048(3) 0.015(3)
C43 0.065(4) 0.035(3) 0.077(4) 0.000(3) 0.057(3) 0.005(2)
C44 0.119(6) 0.056(4) 0.108(6) 0.020(4) 0.099(5) 0.029(4)
C45 0.072(4) 0.069(4) 0.113(6) -0.010(4) 0.073(4) 0.007(3)
C46 0.092(5) 0.045(3) 0.096(5) -0.007(3) 0.074(4) -0.001(3)
C47 0.026(2) 0.043(3) 0.057(3) 0.017(2) 0.016(2) 0.005(2)
C48 0.050(3) 0.051(3) 0.086(5) 0.013(3) 0.039(3) -0.008(3)
C49 0.060(4) 0.065(4) 0.112(7) 0.016(4) 0.039(4) -0.020(3)
C50 0.065(4) 0.059(4) 0.083(5) 0.012(4) 0.014(4) -0.022(3)
C51 0.083(5) 0.062(4) 0.061(4) 0.005(3) 0.017(4) -0.021(3)
C52 0.058(4) 0.052(3) 0.053(4) 0.008(3) 0.022(3) -0.013(3)
C53 0.046(3) 0.043(3) 0.070(4) 0.024(3) 0.043(3) 0.014(2)
C54 0.043(3) 0.062(4) 0.118(6) 0.036(4) 0.049(4) 0.021(3)
C55 0.065(5) 0.089(6) 0.194(10) 0.067(6) 0.085(6) 0.041(4)
C56 0.104(6) 0.069(5) 0.187(9) 0.065(5) 0.111(7) 0.055(5)
C57 0.112(6) 0.045(4) 0.135(7) 0.027(4) 0.099(6) 0.024(4)
C58 0.064(4) 0.050(3) 0.072(4) 0.019(3) 0.052(3) 0.015(3)
C59 0.045(3) 0.040(3) 0.048(3) -0.004(2) 0.031(3) -0.003(2)
C60 0.088(5) 0.071(4) 0.084(5) -0.031(4) 0.064(4) -0.025(3)
C61 0.061(4) 0.113(6) 0.065(4) -0.044(4) 0.034(4) -0.007(4)
C62 0.141(7) 0.047(4) 0.074(5) -0.004(3) 0.053(5) -0.007(4)
C63 0.061(4) 0.099(6) 0.116(6) -0.054(5) 0.046(4) -0.030(4)
C64 0.139(8) 0.122(7) 0.154(9) -0.081(7) 0.105(8) -0.066(6)
C65 0.143(8) 0.091(6) 0.141(8) -0.055(5) 0.107(7) -0.046(5)
C66 0.092(5) 0.073(4) 0.094(5) -0.025(4) 0.072(5) -0.021(4)

loop_
_atom_type_symbol
_atom_type_description
_atom_type_scat_dispersion_real
_atom_type_scat_dispersion_imag
_atom_type_scat_source
C C 0.0033 0.0016 'International Tables Vol C Tables 4.2.6.8 and 6.1.1.4'
H H 0.0000 0.0000 'International Tables Vol C Tables 4.2.6.8 and 6.1.1.4'
N N 0.0061 0.0033 'International Tables Vol C Tables 4.2.6.8 and 6.1.1.4'
O O 0.0106 0.0060 'International Tables Vol C Tables 4.2.6.8 and 6.1.1.4'
P P 0.1023 0.0942 'International Tables Vol C Tables 4.2.6.8 and 6.1.1.4'
Y Y -2.7962 3.5667 'International Tables Vol C Tables 4.2.6.8 and 6.1.1.4'

loop_
_geom_angle_atom_site_label_1
_geom_angle_atom_site_label_2
_geom_angle_atom_site_label_3
_geom_angle
O3 Y1 O2 95.51(12)
O3 Y1 O1 96.76(11)
O2 Y1 O1 126.08(10)
O3 Y1 N1 98.89(12)
O2 Y1 N1 147.65(12)
O1 Y1 N1 80.77(11)
O3 Y1 N2 99.41(12)
O2 Y1 N2 80.86(11)
O1 Y1 N2 146.89(12)
N1 Y1 N2 68.32(12)
O3 Y1 O4 160.65(13)
O2 Y1 O4 75.42(11)
O1 Y1 O4 76.02(11)
N1 Y1 O4 97.63(13)
N2 Y1 O4 96.01(13)
N1 P1 C7 113.71(19)
N1 P1 C21 113.2(2)
C7 P1 C21 104.1(2)
N1 P1 C27 113.49(19)
C7 P1 C27 104.2(2)
C21 P1 C27 107.3(2)
N2 P2 C33 114.4(2)
N2 P2 C53 112.6(2)
C33 P2 C53 105.3(2)
N2 P2 C47 113.5(2)
C33 P2 C47 104.7(2)
C53 P2 C47 105.6(2)
C8 O1 Y1 120.2(2)
C34 O2 Y1 122.1(3)
C59 O3 Y1 170.8(3)
C66 O4 C63 105.5(4)
C66 O4 Y1 127.4(3)
C63 O4 Y1 126.6(4)
C1 N1 P1 124.5(3)
C1 N1 Y1 118.2(3)
P1 N1 Y1 116.80(18)
C2 N2 P2 124.6(3)
C2 N2 Y1 117.6(3)
P2 N2 Y1 117.33(18)
C6 C1 N1 125.6(4)
C6 C1 C2 117.7(4)
N1 C1 C2 116.7(4)
C3 C2 N2 125.6(4)
C3 C2 C1 118.1(4)
N2 C2 C1 116.2(4)
C4 C3 C2 122.6(4)
C3 C4 C5 119.7(4)
C4 C5 C6 119.3(4)
C5 C6 C1 122.6(4)
C12 C7 C8 121.6(4)
C12 C7 P1 120.4(3)
C8 C7 P1 117.0(3)
O1 C8 C7 118.6(4)
O1 C8 C9 123.7(4)
C7 C8 C9 117.7(4)
C10 C9 C8 117.8(4)
C10 C9 C13 122.4(4)
C8 C9 C13 119.8(4)
C9 C10 C11 124.9(4)
C12 C11 C10 116.5(4)
C12 C11 C17 120.9(4)
C10 C11 C17 122.6(4)
C11 C12 C7 121.1(4)
C15 C13 C9 112.7(4)
C15 C13 C16 107.4(4)
C9 C13 C16 108.6(4)
C15 C13 C14 108.3(4)
C9 C13 C14 109.9(4)
C16 C13 C14 109.8(4)
C11 C17 C20 111.5(4)
C11 C17 C19 112.1(4)
C20 C17 C19 107.4(4)
C11 C17 C18 108.3(4)
C20 C17 C18 109.3(5)
C19 C17 C18 108.1(5)
C26 C21 C22 118.9(4)
C26 C21 P1 120.0(3)
C22 C21 P1 121.0(4)
C23 C22 C21 120.2(5)
C22 C23 C24 120.2(5)
C25 C24 C23 120.4(5)
C24 C25 C26 120.0(5)
C21 C26 C25 120.3(5)
C32 C27 C28 119.4(4)
C32 C27 P1 123.2(4)
C28 C27 P1 116.9(3)
C27 C28 C29 119.6(5)
C30 C29 C28 120.2(5)
C29 C30 C31 120.3(5)
C30 C31 C32 120.3(5)
C27 C32 C31 120.2(5)
C38 C33 C34 122.5(4)
C38 C33 P2 119.8(4)
C34 C33 P2 117.1(4)
O2 C34 C33 119.9(4)
O2 C34 C35 123.2(4)
C33 C34 C35 116.9(4)
C36 C35 C34 118.3(4)
C36 C35 C39 121.6(4)
C34 C35 C39 120.1(4)
C35 C36 C37 123.8(5)
C38 C37 C36 117.3(4)
C38 C37 C43 119.6(4)
C36 C37 C43 123.1(5)
C37 C38 C33 121.0(4)
C41 C39 C40 110.0(4)
C41 C39 C35 110.6(4)
C40 C39 C35 110.1(4)
C41 C39 C42 106.7(4)
C40 C39 C42 107.3(4)
C35 C39 C42 112.0(4)
C44 C43 C46 108.8(5)
C44 C43 C45 108.1(5)
C46 C43 C45 109.0(5)
C44 C43 C37 112.1(4)
C46 C43 C37 108.8(4)
C45 C43 C37 110.0(5)
C52 C47 C48 120.0(5)
C52 C47 P2 120.4(4)
C48 C47 P2 119.6(5)
C47 C48 C49 119.9(7)
C50 C49 C48 119.5(6)
C51 C50 C49 120.5(6)
C50 C51 C52 120.1(7)
C47 C52 C51 120.0(6)
C58 C53 C54 120.0(5)
C58 C53 P2 117.9(4)
C54 C53 P2 122.0(4)
C53 C54 C55 118.9(7)
C56 C55 C54 120.5(7)
C57 C56 C55 120.8(6)
C56 C57 C58 119.6(7)
C53 C58 C57 120.1(6)
O3 C59 C61 109.2(4)
O3 C59 C60 110.3(4)
C61 C59 C60 111.0(5)
O3 C59 C62 107.5(4)
C61 C59 C62 109.7(5)
C60 C59 C62 109.0(5)
C64 C63 O4 108.4(6)
C63 C64 C65 107.0(7)
C66 C65 C64 105.1(6)
O4 C66 C65 105.0(6)

loop_
_geom_bond_atom_site_label_1
_geom_bond_atom_site_label_2
_geom_bond_distance
Y1 O3 2.040(3)
Y1 O2 2.220(3)
Y1 O1 2.243(3)
Y1 N1 2.389(4)
Y1 N2 2.406(3)
Y1 O4 2.467(3)
P1 N1 1.606(4)
P1 C7 1.795(4)
P1 C21 1.811(5)
P1 C27 1.818(4)
P2 N2 1.604(4)
P2 C33 1.806(5)
P2 C53 1.818(5)
P2 C47 1.831(5)
O1 C8 1.327(5)
O2 C34 1.313(5)
O3 C59 1.398(5)
O4 C66 1.449(7)
O4 C63 1.454(7)
N1 C1 1.413(5)
N2 C2 1.422(6)
C1 C6 1.398(6)
C1 C2 1.430(6)
C2 C3 1.397(6)
C3 C4 1.372(7)
C4 C5 1.383(7)
C5 C6 1.383(6)
C7 C12 1.397(6)
C7 C8 1.415(6)
C8 C9 1.420(6)
C9 C10 1.390(6)
C9 C13 1.535(6)
C10 C11 1.395(6)
C11 C12 1.385(6)
C11 C17 1.522(6)
C13 C15 1.533(7)
C13 C16 1.537(7)
C13 C14 1.539(6)
C17 C20 1.530(7)
C17 C19 1.539(7)
C17 C18 1.550(8)
C21 C26 1.389(7)
C21 C22 1.406(6)
C22 C23 1.368(7)
C23 C24 1.397(8)
C24 C25 1.363(8)
C25 C26 1.395(7)
C27 C32 1.380(6)
C27 C28 1.390(6)
C28 C29 1.398(7)
C29 C30 1.364(8)
C30 C31 1.369(8)
C31 C32 1.385(7)
C33 C38 1.384(6)
C33 C34 1.411(6)
C34 C35 1.436(6)
C35 C36 1.393(6)
C35 C39 1.539(6)
C36 C37 1.397(7)
C37 C38 1.382(7)
C37 C43 1.546(7)
C39 C41 1.530(7)
C39 C40 1.534(7)
C39 C42 1.549(7)
C43 C44 1.527(8)
C43 C46 1.529(7)
C43 C45 1.532(8)
C47 C52 1.370(8)
C47 C48 1.383(7)
C48 C49 1.394(9)
C49 C50 1.377(10)
C50 C51 1.367(10)
C51 C52 1.391(8)
C53 C58 1.379(8)
C53 C54 1.386(8)
C54 C55 1.390(9)
C55 C56 1.368(12)
C56 C57 1.361(11)
C57 C58 1.390(8)
C59 C61 1.477(8)
C59 C60 1.515(7)
C59 C62 1.535(8)
C63 C64 1.418(10)
C64 C65 1.497(11)
C65 C66 1.481(10)

loop_
_platon_squeeze_void_nr
_platon_squeeze_void_average_x
_platon_squeeze_void_average_y
_platon_squeeze_void_average_z
_platon_squeeze_void_volume
_platon_squeeze_void_count_electrons
_platon_squeeze_void_content
1 -0.000 -0.000 -0.000 1919 264 ' '
2 0.500 0.500 0.243 1919 264 ' '
3 0.500 0.147 0.750 24 2 ' '
4 -0.000 0.353 0.250 24 2 ' '
5 -0.000 0.647 0.750 24 2 ' '
6 0.500 0.853 0.250 24 2 ' '
